data_1544559
loop_
_publ_author_name
'Ihara, M.'
'Kamei, F.'

_publ_section_title
;
 Crystal structure of potassium borosilicate, K2O*B2O3*4SiO2
;
_journal_name_full Yogyo-Kyokai-Shi
_journal_page_first 32
_journal_page_last 35
_journal_volume 88
_journal_year 1980
_chemical_formula_sum 'B K O6 Si2'
_chemical_name_common KBSi2O6
_space_group_IT_number 220
_space_group_name_H-M_alt 'I -4 3 d'
_symmetry_space_group_name_Hall 'I -4bd 2c 3'
_symmetry_space_group_name_H-M 'I -4 3 d'
_cell_angle_alpha 90
_cell_angle_beta 90
_cell_angle_gamma 90
_cell_formula_units_Z 8
_cell_length_a 12.60400
_cell_length_b 12.60400
_cell_length_c 12.60400
_cell_volume 2002.282
_cod_data_source_file KBSi2O6.cif
_cod_data_source_block KBSi2O6
_cod_original_formula_sum 'K B Si2 O6'
_cod_database_code 1544559

loop_
_space_group_symop_operation_xyz
'x, y, z'
'-x+1/2, -y, z+1/2'
'-x, y+1/2, -z+1/2'
'x+1/2, -y+1/2, -z'
'z, x, y'
'z+1/2, -x+1/2, -y'
'-z+1/2, -x, y+1/2'
'-z, x+1/2, -y+1/2'
'y, z, x'
'-y, z+1/2, -x+1/2'
'y+1/2, -z+1/2, -x'
'-y+1/2, -z, x+1/2'
'y+1/4, x+1/4, z+1/4'
'-y+1/4, -x+3/4, z+3/4'
'y+3/4, -x+1/4, -z+3/4'
'-y+3/4, x+3/4, -z+1/4'
'x+1/4, z+1/4, y+1/4'
'-x+3/4, z+3/4, -y+1/4'
'-x+1/4, -z+3/4, y+3/4'
'x+3/4, -z+1/4, -y+3/4'
'z+1/4, y+1/4, x+1/4'
'z+3/4, -y+1/4, -x+3/4'
'-z+3/4, y+3/4, -x+1/4'
'-z+1/4, -y+3/4, x+3/4'
'x+1/2, y+1/2, z+1/2'
'-x, -y+1/2, z'
'-x+1/2, y, -z'
'x, -y, -z+1/2'
'z+1/2, x+1/2, y+1/2'
'z, -x, -y+1/2'
'-z, -x+1/2, y'
'-z+1/2, x, -y'
'y+1/2, z+1/2, x+1/2'
'-y+1/2, z, -x'
'y, -z, -x+1/2'
'-y, -z+1/2, x'
'y+3/4, x+3/4, z+3/4'
'-y+3/4, -x+1/4, z+1/4'
'y+1/4, -x+3/4, -z+1/4'
'-y+1/4, x+1/4, -z+3/4'
'x+3/4, z+3/4, y+3/4'
'-x+1/4, z+1/4, -y+3/4'
'-x+3/4, -z+1/4, y+1/4'
'x+1/4, -z+3/4, -y+1/4'
'z+3/4, y+3/4, x+3/4'
'z+1/4, -y+3/4, -x+1/4'
'-z+1/4, y+1/4, -x+3/4'
'-z+3/4, -y+1/4, x+1/4'

loop_
_atom_site_label
_atom_site_occupancy
_atom_site_fract_x
_atom_site_fract_y
_atom_site_fract_z
_atom_site_adp_type
_atom_site_B_iso_or_equiv
_atom_site_type_symbol
K 1.0 0.117000 0.117000 0.117000 Biso 3.100000 K
T 0.6667 0.13(3) 0.169(19) 0.41(3) Biso 1.000000 Si
T 0.3333 0.13(3) 0.169(19) 0.41(3) Biso 1.000000 B
O1 1.0 0.24(4) 0.14(4) 0.36(4) Biso 2.000000 O
O2 1.0 0.12(4) 0.29(4) 0.43(3) Biso 0.100000 O
